data_1535529
loop_
_publ_author_name
'Brigatti, M.F.'
'Poppi, L.'

_publ_section_title
;
 Crystal chemistry of a Ba-rich trioctahedral micas-1M
;
_journal_name_full 'European Journal of Mineralogy (1,1989-)'
_journal_page_first 856
_journal_page_last 871
_journal_volume 5
_journal_year 1993
_chemical_formula_sum 'Al2.12 F2 Fe0.5 K1.88 Mg4.67 Na0.12 O22 Si5.88 Ti0.83'
_chemical_name_systematic
;
(K1.88 Na0.12) (Mg4.67 Fe0.5 Ti0.83) (Al2.12 Si5.88 O20) O2 F2
;
_space_group_IT_number 12
_symmetry_space_group_name_Hall '-C 2y'
_symmetry_space_group_name_H-M 'C 1 2/m 1'
_cell_angle_alpha 90
_cell_angle_beta 100.24
_cell_angle_gamma 90
_cell_formula_units_Z 1
_cell_length_a 5.32
_cell_length_b 9.207
_cell_length_c 10.1
_cell_volume 486.831
_citation_journal_id_ASTM EJMIER
_cod_data_source_file Brigatti_EJMIER_1993_966.cif
_cod_data_source_block Al2.12F2Fe0.5K1.88Mg4.67Na0.12O22Si5.88Ti0.83
_cod_original_cell_volume 486.8307
_cod_database_code 1535529

loop_
_symmetry_equiv_pos_as_xyz
x,y,z
-x,y,-z
-x,-y,-z
x,-y,z
x+1/2,y+1/2,z
-x+1/2,y+1/2,-z
-x+1/2,-y+1/2,-z
x+1/2,-y+1/2,z

loop_
_atom_site_label
_atom_site_type_symbol
_atom_site_fract_x
_atom_site_fract_y
_atom_site_fract_z
_atom_site_occupancy
_atom_site_U_iso_or_equiv
F1 F-1 0.1305 0.5 0.4013 0.5 0.0
Na1 Na+1 0 0.5 0 0.06 0.0
Ti1 Ti+4 0 0 0.5 0.047 0.0
O2 O-2 0.319 0.2352 0.1647 1 0.0
O1 O-2 0.0252 0 0.1665 1 0.0
Mg1 Mg+2 0 0 0.5 0.925 0.0
O3 O-2 0.1316 0.1685 0.3906 1 0.0
Si1 Si+4 0.0744 0.1671 0.2236 0.735 0.0
Al1 Al+3 0.0744 0.1671 0.2236 0.265 0.0
Mg2 Mg+2 0 0.3415 0.5 0.705 0.0
Fe1 Fe+2 0 0 0.5 0.028 0.0
Fe2 Fe+2 0 0.3415 0.5 0.11 0.0
Ti2 Ti+4 0 0.3415 0.5 0.185 0.0
O4 O-2 0.1305 0.5 0.4013 0.5 0.0
K1 K+1 0 0.5 0 0.94 0.0
